data_2006373
loop_
_publ_author_name
'Yang, Qing-chuan'
'Song, Yi-qiu'
'Tang, You-qi'
'Pei, Wei-wei'
'Li, Shao-hu'
'Ye, Xiu-lin'

_publ_section_title
;
 Two Pairs of Stereoisomers of Dimethyl
 2-(3,4,5-Trimethoxyphenyl)tetrahydrofuran-3,4-dicarboxylate
;
_journal_issue 8
_journal_name_full 'Acta Crystallographica Section C'
_journal_page_first 1133
_journal_page_last 1136
_journal_paper_doi 10.1107/S0108270197004447
_journal_volume 53
_journal_year 1997
_chemical_formula_sum 'C17 H22 O8'
_chemical_formula_weight 354.35
_chemical_melting_point 369.6(5)
_chemical_name_systematic
;
 (2S,3R,4S) and  (2R,3S,4S) -dimethyl-2-(3,4,5-trimethoxyphenyl)
 tetrahydrofuran-3,4-dicarboxylate ((Ib))
;
_space_group_IT_number 14
_symmetry_cell_setting monoclinic
_symmetry_space_group_name_Hall '-P 2yn'
_symmetry_space_group_name_H-M 'P 1 21/n 1'
_audit_creation_method SHELXL
_cell_angle_alpha 90.00
_cell_angle_beta 96.57(4)
_cell_angle_gamma 90.00
_cell_formula_units_Z 4
_cell_length_a 5.385(2)
_cell_length_b 19.521(7)
_cell_length_c 16.700(8)
_cell_measurement_reflns_used 25
_cell_measurement_temperature 293(2)
_cell_measurement_theta_max 10.12
_cell_measurement_theta_min 4.29
_cell_volume 1744.0(12)
_computing_cell_refinement 'MSC/AFC Diffractometer Control Software'
_computing_data_collection
;
MSC/AFC Diffractometer Control Software (Molecular Structure Corporation,
1994)
;
_computing_data_reduction 'TEXSAN (Molecular Structure Corporation, 1985)'
_computing_molecular_graphics SHELXTL-Plus
_computing_publication_material SHELXTL-Plus
_computing_structure_refinement 'SHELXL93 (Sheldrick, 1993)'
_computing_structure_solution 'SHELXTL-Plus (Sheldrick, 1990)'
_diffrn_ambient_temperature 293(2)
_diffrn_measurement_device 'Rigaku AFC6S'
_diffrn_measurement_method \q/2\q
_diffrn_radiation_monochromator graphite
_diffrn_radiation_source 'normal-focus sealed tube'
_diffrn_radiation_type MoK\a
_diffrn_radiation_wavelength 0.71073
_diffrn_reflns_av_R_equivalents 0.0306
_diffrn_reflns_av_sigmaI/netI 0.0789
_diffrn_reflns_limit_h_max 6
_diffrn_reflns_limit_h_min 0
_diffrn_reflns_limit_k_max 23
_diffrn_reflns_limit_k_min 0
_diffrn_reflns_limit_l_max 19
_diffrn_reflns_limit_l_min -19
_diffrn_reflns_number 3416
_diffrn_reflns_theta_max 25
_diffrn_reflns_theta_min 2.09
_diffrn_standards_decay_% 1.0
_diffrn_standards_interval_count 150
_diffrn_standards_number 3
_exptl_absorpt_coefficient_mu 0.108
_exptl_absorpt_correction_type none
_exptl_crystal_colour colourless
_exptl_crystal_density_diffrn 1.350
_exptl_crystal_density_method 'not measured'
_exptl_crystal_description needle
_exptl_crystal_F_000 752
_exptl_crystal_size_max 0.80
_exptl_crystal_size_mid 0.20
_exptl_crystal_size_min 0.15
_refine_diff_density_max 0.251
_refine_diff_density_min -0.171
_refine_ls_extinction_coef 0.024(3)
_refine_ls_extinction_method SHELXL93
_refine_ls_goodness_of_fit_all 0.960
_refine_ls_goodness_of_fit_obs 1.065
_refine_ls_hydrogen_treatment 'H atoms riding with fixed isotropic U'
_refine_ls_matrix_type full
_refine_ls_number_parameters 227
_refine_ls_number_reflns 3019
_refine_ls_number_restraints 0
_refine_ls_restrained_S_all 1.235
_refine_ls_restrained_S_obs 1.065
_refine_ls_R_factor_all 0.1369
_refine_ls_R_factor_obs .0488
_refine_ls_shift/esd_max 0.000
_refine_ls_shift/esd_mean 0.000
_refine_ls_structure_factor_coef Fsqd
_refine_ls_weighting_details 'w = 1/[\s^2^(Fo^2^)+(0.0784P)^2^+0.0615P] where P = (Fo^2^+2Fc^2^)/3'
_refine_ls_weighting_scheme calc
_refine_ls_wR_factor_all 0.2023
_refine_ls_wR_factor_obs .1221
_reflns_number_observed 1561
_reflns_number_total 3077
_reflns_observed_criterion >2sigma(I)
_cod_data_source_file cf1156.cif
_cod_data_source_block Ib
_cod_depositor_comments
;
The following automatic conversions were performed:
'_symmetry_cell_setting' value 'Monoclinic' changed to 'monoclinic'
according to '/home/saulius/struct/CIF-dictionaries/cif_core.dic'
dictionary named 'cif_core.dic' version 2.4.1 from 2010-06-29.

Automatic conversion script
Id: cif_fix_enum 1527 2010-12-29 10:47:43Z saulius 

The following automatic conversions were performed:

'_chemical_melting_point' value '96-97\%' was changed to '369.6(5)' -
it was converted from degrees Celsius(C) to Kelvins(K), the average
value was taken and precision was estimated.

Automatic conversion script
Id: cif_fix_values 1646 2011-03-28 12:23:43Z adriana 

The following automatic conversions were performed:

'_chemical_melting_point' value '96-97\%' was changed to '369.6(5)' -
it was converted from degrees Celsius(C) to Kelvins(K), the average
value was taken and precision was
estimated.

'_symmetry_cell_setting' value 'Monoclinic' changed to
'monoclinic' according to
/home/saulius/struct/CIF-dictionaries/cif_core.dic dictionary named
'cif_core.dic' version 2.4.1 from 2010-06-29.

Automatic conversion script
Id: cif_fix_values 1715 2011-07-08 13:25:40Z adriana 

The following automatic conversions were performed:

'_refine_ls_weighting_scheme' value 'calc w =
1/[\s^2^(Fo^2^)+(0.0784P)^2^+0.0615P] where P = (Fo^2^+2Fc^2^)/3' was
changed to 'calc'. New tag '_refine_ls_weighting_details' was
created. The value of the new tag was set to 'w =
1/[\s^2^(Fo^2^)+(0.0784P)^2^+0.0615P] where P = (Fo^2^+2Fc^2^)/3'.

Automatic conversion script
Id: cif_fix_values 3143 2015-03-26 13:38:13Z robertas 
;
_cod_original_sg_symbol_H-M 'P 21/n'
_cod_database_code 2006373

loop_
_symmetry_equiv_pos_as_xyz
'x, y, z'
'-x+1/2, y+1/2, -z+1/2'
'-x, -y, -z'
'x-1/2, -y-1/2, z-1/2'

loop_
_atom_site_aniso_label
_atom_site_aniso_U_11
_atom_site_aniso_U_22
_atom_site_aniso_U_33
_atom_site_aniso_U_12
_atom_site_aniso_U_13
_atom_site_aniso_U_23
O1 .097(2) .0417(13) .0448(13) -.0124(12) -.0101(12) .0017(10)
O2 .0385(14) .104(2) .0577(15) -.0069(13) .0039(11) -.0116(13)
O3 .0564(13) .064(2) .0405(12) -.0065(12) .0042(11) -.0104(10)
O4 .073(2) .093(2) .083(2) .007(2) -.019(2) .013(2)
O5 .093(2) .0554(15) .0597(15) .0221(15) -.0032(13) -.0040(12)
O6 .078(2) .060(2) .0543(14) -.0016(13) -.0199(13) -.0001(11)
O7 .078(2) .0530(14) .0506(13) .0072(13) .0091(12) .0158(11)
O8 .0591(14) .0530(14) .0626(14) -.0130(12) -.0042(12) .0128(11)
C1 .046(2) .040(2) .040(2) .003(2) .0042(14) -.0017(13)
C2 .036(2) .033(2) .041(2) -.0039(13) -.0018(13) -.0003(13)
C3 .053(2) .043(2) .042(2) -.007(2) .0046(15) .0037(14)
C4 .153(4) .049(2) .047(2) -.004(3) -.015(2) .005(2)
C5 .038(2) .034(2) .043(2) -.0026(14) -.0024(14) .0006(13)
C6 .092(3) .088(3) .050(2) -.008(2) .021(2) -.013(2)
C7 .062(2) .052(2) .042(2) .002(2) .000(2) .010(2)
C8 .151(5) .080(3) .096(3) .065(3) .012(3) -.003(3)
C9 .053(2) .028(2) .041(2) .0067(15) .0025(14) -.0027(13)
C10 .051(2) .036(2) .051(2) -.0011(15) -.001(2) -.0047(14)
C11 .058(2) .041(2) .041(2) .010(2) -.003(2) -.0033(14)
C12 .058(2) .037(2) .044(2) .008(2) .005(2) .0057(14)
C13 .046(2) .036(2) .053(2) -.0008(15) .006(2) -.0015(14)
C14 .048(2) .036(2) .046(2) .0014(15) .0032(15) .0018(14)
C15 .065(2) .081(3) .055(2) -.002(2) -.010(2) -.021(2)
C16 .098(3) .054(2) .081(3) .014(2) .002(2) .021(2)
C17 .065(2) .049(2) .069(2) -.010(2) -.004(2) -.005(2)

loop_
_atom_site_label
_atom_site_fract_x
_atom_site_fract_y
_atom_site_fract_z
_atom_site_U_iso_or_equiv
_atom_site_thermal_displace_type
_atom_site_calc_flag
_atom_site_refinement_flags
_atom_site_occupancy
_atom_site_disorder_group
_atom_site_type_symbol
O1 -.0471(5) .13972(11) .48625(12) .0627(7) Uani d . 1 . O
O2 -.3261(4) .23383(15) .61092(13) .0668(7) Uani d . 1 . O
O3 -.0054(4) .26417(12) .69898(12) .0536(6) Uani d . 1 . O
O4 -.3833(5) .3143(2) .4353(2) .0851(9) Uani d . 1 . O
O5 -.1125(5) .36876(12) .52434(14) .0703(8) Uani d . 1 . O
O6 .4236(5) .05931(12) .82009(14) .0662(7) Uani d . 1 . O
O7 .0610(4) -.03449(12) .80596(12) .0603(7) Uani d . 1 . O
O8 -.2660(4) -.04274(12) .67355(13) .0591(7) Uani d . 1 . O
C1 .1289(6) .15590(14) .5536(2) .0423(7) Uani d . 1 . C
H1 .2971(6) .15110(14) .5372(2) .051 Uiso calc R 1 . H
C2 .0845(5) .23269(13) .5708(2) .0372(7) Uani d . 1 . C
H2 .2420(5) .25427(13) .5929(2) .045 Uiso calc R 1 . H
C3 .0029(6) .26028(15) .4847(2) .0460(8) Uani d . 1 . C
H3 .1514(6) .27807(15) .4629(2) .055 Uiso calc R 1 . H
C4 -.0842(10) .1960(2) .4370(2) .0850(14) Uani d . 1 . C
H4A -.2600(10) .2001(2) .4171(2) .102 Uiso calc R 1 . H
H4B .0095(10) .1909(2) .3910(2) .102 Uiso calc R 1 . H
C5 -.1087(6) .24290(14) .6274(2) .0391(7) Uani d . 1 . C
C6 -.1706(8) .2790(2) .7589(2) .0755(12) Uani d . 1 . C
H6A -.0742(8) .2938(2) .8078(2) .091 Uiso calc R 1 . H
H6B -.2629(8) .2385(2) .7693(2) .091 Uiso calc R 1 . H
H6C -.2848(8) .3147(2) .7395(2) .091 Uiso calc R 1 . H
C7 -.1905(7) .3155(2) .4786(2) .0524(9) Uani d . 1 . C
C8 -.2771(11) .4273(2) .5210(3) .109(2) Uani d . 1 . C
H8A -.2030(11) .4626(2) .5561(3) .131 Uiso calc R 1 . H
H8B -.4345(11) .4140(2) .5381(3) .131 Uiso calc R 1 . H
H8C -.3034(11) .4443(2) .4668(3) .131 Uiso calc R 1 . H
C9 .1034(6) .10569(14) .6208(2) .0411(7) Uani d . 1 . C
C10 .2763(6) .10847(15) .6895(2) .0462(8) Uani d . 1 . C
H10 .4004(6) .14185(15) .6942(2) .055 Uiso calc R 1 . H
C11 .2625(6) .0612(2) .7509(2) .0474(8) Uani d . 1 . C
C12 .0785(6) .0114(2) .7438(2) .0465(8) Uani d . 1 . C
C13 -.0929(6) .0082(2) .6755(2) .0451(8) Uani d . 1 . C
C14 -.0805(6) .05648(15) .6140(2) .0436(8) Uani d . 1 . C
H14 -.1971(6) .05525(15) .5685(2) .052 Uiso calc R 1 . H
C15 .6185(7) .1078(2) .8302(2) .0685(11) Uani d . 1 . C
H15A .7167(7) .1004(2) .8812(2) .082 Uiso calc R 1 . H
H15B .5492(7) .1531(2) .8287(2) .082 Uiso calc R 1 . H
H15C .7227(7) .1027(2) .7876(2) .082 Uiso calc R 1 . H
C16 .2188(8) -.0925(2) .8028(2) .0780(12) Uani d . 1 . C
H16A .1985(8) -.1223(2) .8473(2) .094 Uiso calc R 1 . H
H16B .3898(8) -.0777(2) .8059(2) .094 Uiso calc R 1 . H
H16C .1750(8) -.1166(2) .7531(2) .094 Uiso calc R 1 . H
C17 -.4460(7) -.0476(2) .6053(2) .0619(10) Uani d . 1 . C
H17A -.5551(7) -.0856(2) .6118(2) .074 Uiso calc R 1 . H
H17B -.3632(7) -.0545(2) .5580(2) .074 Uiso calc R 1 . H
H17C -.5419(7) -.0061(2) .5997(2) .074 Uiso calc R 1 . H

loop_
_atom_type_symbol
_atom_type_description
_atom_type_scat_dispersion_real
_atom_type_scat_dispersion_imag
_atom_type_scat_source
C C 0.0033 0.0016 'International Tables Vol C Tables 4.2.6.8 and 6.1.1.4'
H H 0.0000 0.0000 'International Tables Vol C Tables 4.2.6.8 and 6.1.1.4'
O O 0.0106 0.0060 'International Tables Vol C Tables 4.2.6.8 and 6.1.1.4'

loop_
_geom_angle_atom_site_label_1
_geom_angle_atom_site_label_2
_geom_angle_atom_site_label_3
_geom_angle
_geom_angle_publ_flag
C4 O1 C1 109.5(2) yes
C5 O3 C6 117.4(3) no
C7 O5 C8 116.4(3) no
C11 O6 C15 118.5(3) no
C12 O7 C16 113.3(3) no
C13 O8 C17 118.3(2) no
O1 C1 C9 109.6(2) yes
O1 C1 C2 105.0(2) yes
C9 C1 C2 117.5(2) yes
O1 C1 H1 108.1(2) no
C9 C1 H1 108.1(2) no
C2 C1 H1 108.1(2) no
C5 C2 C1 112.3(2) yes
C5 C2 C3 113.3(2) yes
C1 C2 C3 101.3(2) yes
C5 C2 H2 109.9(2) no
C1 C2 H2 109.9(2) no
C3 C2 H2 109.9(2) no
C7 C3 C4 112.8(3) yes
C7 C3 C2 115.8(3) yes
C4 C3 C2 103.6(2) yes
C7 C3 H3 108.1(2) no
C4 C3 H3 108.1(2) no
C2 C3 H3 108.1(2) no
O1 C4 C3 109.2(3) yes
O1 C4 H4A 109.8(2) no
C3 C4 H4A 109.8(2) no
O1 C4 H4B 109.8(2) no
C3 C4 H4B 109.8(2) no
H4A C4 H4B 108.3 no
O2 C5 O3 123.9(3) no
O2 C5 C2 125.0(3) no
O3 C5 C2 111.1(3) no
O3 C6 H6A 109.5(2) no
O3 C6 H6B 109.5(2) no
H6A C6 H6B 109.5 no
O3 C6 H6C 109.5(2) no
H6A C6 H6C 109.5 no
H6B C6 H6C 109.5 no
O4 C7 O5 124.0(3) no
O4 C7 C3 125.2(3) no
O5 C7 C3 110.7(3) no
O5 C8 H8A 109.5(2) no
O5 C8 H8B 109.5(3) no
H8A C8 H8B 109.5 no
O5 C8 H8C 109.5(2) no
H8A C8 H8C 109.5 no
H8B C8 H8C 109.5 no
C14 C9 C10 120.1(3) no
C14 C9 C1 121.2(3) no
C10 C9 C1 118.6(3) no
C11 C10 C9 119.7(3) no
C11 C10 H10 120.2(2) no
C9 C10 H10 120.2(2) no
O6 C11 C12 115.7(3) no
O6 C11 C10 124.1(3) no
C12 C11 C10 120.1(3) no
C11 C12 O7 120.0(3) no
C11 C12 C13 120.4(3) no
O7 C12 C13 119.6(3) no
O8 C13 C12 116.3(3) no
O8 C13 C14 124.3(3) no
C12 C13 C14 119.4(3) no
C9 C14 C13 120.3(3) no
C9 C14 H14 119.9(2) no
C13 C14 H14 119.9(2) no
O6 C15 H15A 109.5(2) no
O6 C15 H15B 109.5(2) no
H15A C15 H15B 109.5 no
O6 C15 H15C 109.5(2) no
H15A C15 H15C 109.5 no
H15B C15 H15C 109.5 no
O7 C16 H16A 109.5(2) no
O7 C16 H16B 109.5(2) no
H16A C16 H16B 109.5 no
O7 C16 H16C 109.5(2) no
H16A C16 H16C 109.5 no
H16B C16 H16C 109.5 no
O8 C17 H17A 109.5(2) no
O8 C17 H17B 109.5(2) no
H17A C17 H17B 109.5 no
O8 C17 H17C 109.5(2) no
H17A C17 H17C 109.5 no
H17B C17 H17C 109.5 no

loop_
_geom_bond_atom_site_label_1
_geom_bond_atom_site_label_2
_geom_bond_site_symmetry_2
_geom_bond_distance
_geom_bond_publ_flag
O1 C4 . 1.373(4) yes
O1 C1 . 1.421(4) yes
O2 C5 . 1.185(3) no
O3 C5 . 1.327(3) no
O3 C6 . 1.443(4) no
O4 C7 . 1.196(4) no
O5 C7 . 1.329(4) no
O5 C8 . 1.444(4) no
O6 C11 . 1.363(4) no
O6 C15 . 1.409(4) no
O7 C12 . 1.382(3) no
O7 C16 . 1.420(4) no
O8 C13 . 1.361(4) no
O8 C17 . 1.413(4) no
C1 C9 . 1.509(4) yes
C1 C2 . 1.550(4) yes
C1 H1 . .98 no
C2 C5 . 1.496(4) yes
C2 C3 . 1.552(4) yes
C2 H2 . .98 no
C3 C7 . 1.494(5) yes
C3 C4 . 1.531(5) yes
C3 H3 . .98 no
C4 H4A . .97 no
C4 H4B . .97 no
C6 H6A . .96 no
C6 H6B . .96 no
C6 H6C . .96 no
C8 H8A . .96 no
C8 H8B . .96 no
C8 H8C . .96 no
C9 C14 . 1.375(4) no
C9 C10 . 1.394(4) no
C10 C11 . 1.388(4) no
C10 H10 . .93 no
C11 C12 . 1.384(4) no
C12 C13 . 1.384(4) no
C13 C14 . 1.401(4) no
C14 H14 . .93 no
C15 H15A . .96 no
C15 H15B . .96 no
C15 H15C . .96 no
C16 H16A . .96 no
C16 H16B . .96 no
C16 H16C . .96 no
C17 H17A . .96 no
C17 H17B . .96 no
C17 H17C . .96 no

loop_
_geom_torsion_atom_site_label_1
_geom_torsion_atom_site_label_2
_geom_torsion_atom_site_label_3
_geom_torsion_atom_site_label_4
_geom_torsion
_geom_torsion_publ_flag
C4 O1 C1 C9 160.0(3) no
C4 O1 C1 C2 33.0(4) no
O1 C1 C2 C5 88.8(3) no
C9 C1 C2 C5 -33.2(4) no
O1 C1 C2 C3 -32.3(3) no
C9 C1 C2 C3 -154.4(3) no
C5 C2 C3 C7 24.3(4) no
C1 C2 C3 C7 144.7(3) no
C5 C2 C3 C4 -99.7(3) no
C1 C2 C3 C4 20.7(3) no
C1 O1 C4 C3 -19.1(5) no
C7 C3 C4 O1 -128.6(3) no
C2 C3 C4 O1 -2.6(4) no
C6 O3 C5 O2 -2.1(5) no
C6 O3 C5 C2 177.4(3) no
C1 C2 C5 O2 -71.9(4) no
C3 C2 C5 O2 42.2(4) no
C1 C2 C5 O3 108.6(3) no
C3 C2 C5 O3 -137.3(3) no
C8 O5 C7 O4 1.1(5) no
C8 O5 C7 C3 177.1(3) no
C4 C3 C7 O4 -7.4(5) no
C2 C3 C7 O4 -126.5(4) no
C4 C3 C7 O5 176.6(3) no
C2 C3 C7 O5 57.5(4) no
O1 C1 C9 C14 -4.1(4) no
C2 C1 C9 C14 115.5(3) no
O1 C1 C9 C10 173.7(3) no
C2 C1 C9 C10 -66.7(4) no
C14 C9 C10 C11 0.2(4) no
C1 C9 C10 C11 -177.6(3) no
C15 O6 C11 C12 178.6(3) no
C15 O6 C11 C10 -0.6(5) no
C9 C10 C11 O6 179.5(3) no
C9 C10 C11 C12 0.2(5) no
O6 C11 C12 O7 2.4(4) no
C10 C11 C12 O7 -178.3(3) no
O6 C11 C12 C13 -179.2(3) no
C10 C11 C12 C13 0.1(5) no
C16 O7 C12 C11 -85.6(4) no
C16 O7 C12 C13 96.0(4) no
C17 O8 C13 C12 179.5(3) no
C17 O8 C13 C14 0.0(5) no
C11 C12 C13 O8 179.6(3) no
O7 C12 C13 O8 -2.1(4) no
C11 C12 C13 C14 -0.9(5) no
O7 C12 C13 C14 177.5(3) no
C10 C9 C14 C13 -1.0(4) no
C1 C9 C14 C13 176.8(3) no
O8 C13 C14 C9 -179.1(3) no
C12 C13 C14 C9 1.3(4) no
